data_7005686
loop_
_publ_author_name
'Welch, Gregory C.'
'Cabrera, Lourdes'
'Chase, Preston A.'
'Hollink, Emily'
'Masuda, Jason D.'
'Wei, Pingrong'
'Stephan, Douglas W.'

_publ_section_title
;
 Tuning Lewis acidity using the reactivity of "frustrated Lewis pairs":
 facile formation of phosphine-boranes and cationic
 phosphonium-boranes.
;
_journal_issue 31
_journal_name_full 'Dalton transactions (Cambridge, England : 2003)'
_journal_page_first 3407
_journal_page_last 3414
_journal_paper_doi 10.1039/b704417h
_journal_year 2007
_chemical_formula_sum 'C26 H19 B F15 P'
_chemical_formula_weight 658.19
_space_group_IT_number 14
_symmetry_cell_setting monoclinic
_symmetry_space_group_name_Hall '-P 2yn'
_symmetry_space_group_name_H-M 'P 1 21/n 1'
_atom_sites_solution_hydrogens geom
_atom_sites_solution_primary direct
_atom_sites_solution_secondary difmap
_audit_creation_method SHELXL-97
_cell_angle_alpha 90.00
_cell_angle_beta 90.482(12)
_cell_angle_gamma 90.00
_cell_formula_units_Z 4
_cell_length_a 8.955(5)
_cell_length_b 15.767(9)
_cell_length_c 19.743(11)
_cell_measurement_temperature 293(2)
_cell_measurement_theta_max 25.0
_cell_measurement_theta_min 2.0
_cell_volume 2787(3)
_computing_structure_refinement 'SHELXL-97 (Sheldrick, 1997)'
_computing_structure_solution 'SHELXS-97 (Sheldrick, 1990)'
_diffrn_ambient_temperature 293(2)
_diffrn_measured_fraction_theta_full 0.988
_diffrn_measured_fraction_theta_max 0.988
_diffrn_radiation_monochromator graphite
_diffrn_radiation_source 'fine-focus sealed tube'
_diffrn_radiation_type MoK\a
_diffrn_radiation_wavelength 0.71073
_diffrn_reflns_av_R_equivalents 0.0691
_diffrn_reflns_av_sigmaI/netI 0.0870
_diffrn_reflns_limit_h_max 9
_diffrn_reflns_limit_h_min -9
_diffrn_reflns_limit_k_max 16
_diffrn_reflns_limit_k_min -17
_diffrn_reflns_limit_l_max 21
_diffrn_reflns_limit_l_min -21
_diffrn_reflns_number 11750
_diffrn_reflns_theta_full 23.26
_diffrn_reflns_theta_max 23.26
_diffrn_reflns_theta_min 1.65
_exptl_absorpt_coefficient_mu 0.215
_exptl_absorpt_correction_T_max 0.800992
_exptl_absorpt_correction_T_min 0.520733
_exptl_absorpt_correction_type empirical
_exptl_crystal_density_diffrn 1.568
_exptl_crystal_density_method 'not measured'
_exptl_crystal_F_000 1320
_exptl_crystal_size_max 0.28
_exptl_crystal_size_mid 0.23
_exptl_crystal_size_min 0.21
_refine_diff_density_max 0.184
_refine_diff_density_min -0.266
_refine_diff_density_rms 0.043
_refine_ls_extinction_method none
_refine_ls_goodness_of_fit_ref 0.862
_refine_ls_hydrogen_treatment mixed
_refine_ls_matrix_type full
_refine_ls_number_parameters 392
_refine_ls_number_reflns 3951
_refine_ls_number_restraints 0
_refine_ls_restrained_S_all 0.862
_refine_ls_R_factor_all 0.0796
_refine_ls_R_factor_gt 0.0436
_refine_ls_shift/su_max 0.000
_refine_ls_shift/su_mean 0.000
_refine_ls_structure_factor_coef Fsqd
_refine_ls_weighting_details 'calc w=1/[\s^2^(Fo^2^)+(0.0532P)^2^+0.0000P] where P=(Fo^2^+2Fc^2^)/3'
_refine_ls_weighting_scheme calc
_refine_ls_wR_factor_gt 0.1008
_refine_ls_wR_factor_ref 0.1061
_reflns_number_gt 2152
_reflns_number_total 3951
_reflns_threshold_expression >2sigma(I)
_cod_data_source_file b704417h.txt
_cod_data_source_block t-Bu2HP(C6F4)BF(C6F5)2
_cod_original_cell_volume 2788(3)
_cod_original_sg_symbol_H-M P2(1)/n
_cod_database_code 7005686

loop_
_symmetry_equiv_pos_as_xyz
'x, y, z'
'-x+1/2, y+1/2, -z+1/2'
'-x, -y, -z'
'x-1/2, -y-1/2, z-1/2'

loop_
_atom_site_label
_atom_site_type_symbol
_atom_site_fract_x
_atom_site_fract_y
_atom_site_fract_z
_atom_site_U_iso_or_equiv
_atom_site_adp_type
_atom_site_occupancy
_atom_site_symmetry_multiplicity
_atom_site_calc_flag
_atom_site_refinement_flags
_atom_site_disorder_assembly
_atom_site_disorder_group
P1 P 0.28064(10) -0.03116(7) 0.18154(4) 0.0477(3) Uani 1 1 d . . .
B1 B -0.0514(5) 0.2183(3) -0.02195(19) 0.0465(11) Uani 1 1 d . . .
C1 C 0.0463(4) 0.1518(2) 0.02599(15) 0.0433(9) Uani 1 1 d . . .
C2 C -0.0234(4) 0.0833(2) 0.05692(16) 0.0443(9) Uani 1 1 d . . .
C3 C 0.0449(4) 0.0281(2) 0.10095(16) 0.0421(9) Uani 1 1 d . . .
C4 C 0.1957(4) 0.0351(2) 0.11700(15) 0.0424(9) Uani 1 1 d . . .
C5 C 0.2688(4) 0.1015(2) 0.08571(17) 0.0457(9) Uani 1 1 d . . .
C6 C 0.1974(4) 0.1573(2) 0.04149(16) 0.0451(9) Uani 1 1 d . . .
C7 C -0.1920(4) 0.2624(2) 0.01889(17) 0.0458(9) Uani 1 1 d . . .
C8 C -0.2155(5) 0.2634(3) 0.0889(2) 0.0666(12) Uani 1 1 d . . .
C9 C -0.3414(6) 0.3006(3) 0.1174(2) 0.0860(15) Uani 1 1 d . . .
C10 C -0.4441(5) 0.3382(3) 0.0782(3) 0.0876(15) Uani 1 1 d . . .
C11 C -0.4236(5) 0.3416(3) 0.0100(3) 0.0769(13) Uani 1 1 d . . .
C12 C -0.2987(4) 0.3041(3) -0.0172(2) 0.0561(10) Uani 1 1 d . . .
C13 C 0.0504(4) 0.2940(2) -0.05481(16) 0.0457(9) Uani 1 1 d . . .
C14 C 0.0865(4) 0.3674(3) -0.02006(17) 0.0495(10) Uani 1 1 d . . .
C15 C 0.1630(4) 0.4351(3) -0.0465(2) 0.0556(10) Uani 1 1 d . . .
C16 C 0.2100(4) 0.4311(3) -0.1119(2) 0.0611(11) Uani 1 1 d . . .
C17 C 0.1845(4) 0.3595(3) -0.14869(19) 0.0610(11) Uani 1 1 d . . .
C18 C 0.1046(4) 0.2930(3) -0.12088(18) 0.0577(11) Uani 1 1 d . . .
C19 C 0.2675(4) 0.0264(3) 0.26249(17) 0.0676(12) Uani 1 1 d . . .
C20 C 0.3407(5) 0.1148(3) 0.2569(2) 0.0912(15) Uani 1 1 d . . .
H20A H 0.3331 0.1438 0.2995 0.137 Uiso 1 1 calc R . .
H20B H 0.2905 0.1472 0.2223 0.137 Uiso 1 1 calc R . .
H20C H 0.4440 0.1085 0.2453 0.137 Uiso 1 1 calc R . .
C21 C 0.3372(5) -0.0274(3) 0.32098(19) 0.0980(17) Uani 1 1 d . . .
H21A H 0.3307 0.0035 0.3628 0.147 Uiso 1 1 calc R . .
H21B H 0.4401 -0.0389 0.3112 0.147 Uiso 1 1 calc R . .
H21C H 0.2838 -0.0800 0.3250 0.147 Uiso 1 1 calc R . .
C22 C 0.0981(4) 0.0388(3) 0.27533(19) 0.0959(17) Uani 1 1 d . . .
H22A H 0.0846 0.0691 0.3170 0.144 Uiso 1 1 calc R . .
H22B H 0.0503 -0.0155 0.2782 0.144 Uiso 1 1 calc R . .
H22C H 0.0547 0.0707 0.2387 0.144 Uiso 1 1 calc R . .
C23 C 0.4621(4) -0.0797(3) 0.15844(18) 0.0564(10) Uani 1 1 d . . .
C24 C 0.5993(4) -0.0272(3) 0.1801(2) 0.0771(13) Uani 1 1 d . . .
H24A H 0.6887 -0.0560 0.1665 0.116 Uiso 1 1 calc R . .
H24B H 0.5998 -0.0204 0.2285 0.116 Uiso 1 1 calc R . .
H24C H 0.5951 0.0276 0.1589 0.116 Uiso 1 1 calc R . .
C25 C 0.4613(4) -0.0916(3) 0.07998(19) 0.0772(13) Uani 1 1 d . . .
H25A H 0.5540 -0.1167 0.0662 0.116 Uiso 1 1 calc R . .
H25B H 0.4493 -0.0375 0.0584 0.116 Uiso 1 1 calc R . .
H25C H 0.3801 -0.1281 0.0671 0.116 Uiso 1 1 calc R . .
C26 C 0.4652(5) -0.1680(3) 0.1923(2) 0.0886(14) Uani 1 1 d . . .
H26A H 0.5574 -0.1960 0.1819 0.133 Uiso 1 1 calc R . .
H26B H 0.3831 -0.2013 0.1756 0.133 Uiso 1 1 calc R . .
H26C H 0.4571 -0.1617 0.2405 0.133 Uiso 1 1 calc R . .
F1 F -0.1178(2) 0.16752(13) -0.07492(8) 0.0575(6) Uani 1 1 d . . .
F2 F -0.1718(2) 0.07079(13) 0.04545(9) 0.0605(6) Uani 1 1 d . . .
F3 F -0.0377(2) -0.03248(13) 0.13146(9) 0.0586(6) Uani 1 1 d . . .
F4 F 0.4164(2) 0.11378(14) 0.09864(10) 0.0644(6) Uani 1 1 d . . .
F5 F 0.2824(2) 0.21912(14) 0.01599(10) 0.0652(6) Uani 1 1 d . . .
F6 F -0.1145(3) 0.22964(18) 0.13206(10) 0.1068(10) Uani 1 1 d . . .
F7 F -0.3576(4) 0.2980(2) 0.18500(14) 0.1505(14) Uani 1 1 d . . .
F8 F -0.5663(3) 0.3746(2) 0.10423(17) 0.1459(14) Uani 1 1 d . . .
F9 F -0.5222(3) 0.3824(2) -0.03144(17) 0.1292(11) Uani 1 1 d . . .
F10 F -0.2856(3) 0.31176(16) -0.08626(11) 0.0815(7) Uani 1 1 d . . .
F11 F 0.0505(2) 0.37320(15) 0.04635(10) 0.0764(7) Uani 1 1 d . . .
F12 F 0.1959(3) 0.50363(16) -0.00833(13) 0.0901(8) Uani 1 1 d . . .
F13 F 0.2855(3) 0.49636(17) -0.13983(13) 0.0934(8) Uani 1 1 d . . .
F14 F 0.2330(3) 0.35372(18) -0.21360(11) 0.0974(9) Uani 1 1 d . . .
F15 F 0.0832(3) 0.22419(16) -0.16126(10) 0.0900(8) Uani 1 1 d . . .
H1 H 0.191(3) -0.0938(17) 0.1855(11) 0.032(7) Uiso 1 1 d . . .

loop_
_atom_site_aniso_label
_atom_site_aniso_U_11
_atom_site_aniso_U_22
_atom_site_aniso_U_33
_atom_site_aniso_U_23
_atom_site_aniso_U_13
_atom_site_aniso_U_12
P1 0.0386(6) 0.0618(7) 0.0427(5) 0.0094(5) 0.0013(4) -0.0028(5)
B1 0.047(3) 0.057(3) 0.035(2) 0.000(2) -0.003(2) 0.005(2)
C1 0.038(2) 0.052(3) 0.040(2) -0.0036(18) 0.0050(17) 0.0053(18)
C2 0.030(2) 0.055(3) 0.048(2) 0.002(2) 0.0013(18) 0.000(2)
C3 0.036(2) 0.045(3) 0.045(2) 0.0011(19) 0.0062(18) -0.0044(19)
C4 0.039(2) 0.048(2) 0.0403(19) -0.0031(18) 0.0029(17) -0.0011(19)
C5 0.027(2) 0.063(3) 0.047(2) -0.003(2) -0.0014(18) -0.0009(19)
C6 0.042(2) 0.047(3) 0.046(2) 0.0082(19) 0.0063(19) -0.007(2)
C7 0.044(2) 0.051(3) 0.043(2) 0.0058(18) 0.0001(18) 0.0001(19)
C8 0.075(3) 0.070(3) 0.055(3) 0.008(2) 0.003(3) 0.014(2)
C9 0.101(4) 0.090(4) 0.068(3) -0.005(3) 0.037(3) 0.012(3)
C10 0.066(3) 0.089(4) 0.109(4) -0.019(3) 0.036(3) 0.010(3)
C11 0.040(3) 0.067(3) 0.124(4) -0.007(3) -0.011(3) 0.009(2)
C12 0.049(3) 0.055(3) 0.065(3) 0.008(2) 0.000(2) -0.002(2)
C13 0.039(2) 0.054(3) 0.044(2) 0.0061(19) -0.0017(18) 0.0106(18)
C14 0.045(2) 0.060(3) 0.043(2) -0.006(2) -0.0032(19) 0.004(2)
C15 0.050(2) 0.051(3) 0.065(3) -0.007(2) -0.001(2) -0.002(2)
C16 0.051(3) 0.050(3) 0.082(3) 0.016(3) 0.003(2) -0.006(2)
C17 0.058(3) 0.080(4) 0.046(2) 0.018(2) 0.012(2) 0.007(2)
C18 0.066(3) 0.062(3) 0.046(2) -0.006(2) 0.007(2) 0.004(2)
C19 0.054(3) 0.103(4) 0.045(2) 0.000(2) -0.001(2) -0.006(3)
C20 0.091(4) 0.118(5) 0.064(3) -0.024(3) -0.004(2) 0.003(3)
C21 0.085(3) 0.159(5) 0.050(2) 0.022(3) -0.005(2) -0.006(3)
C22 0.066(3) 0.164(5) 0.059(3) -0.021(3) 0.016(2) 0.008(3)
C23 0.043(2) 0.067(3) 0.059(2) 0.006(2) -0.0073(19) 0.003(2)
C24 0.038(2) 0.105(4) 0.088(3) 0.005(3) -0.005(2) -0.002(2)
C25 0.058(3) 0.095(4) 0.079(3) -0.019(3) 0.006(2) 0.012(2)
C26 0.071(3) 0.080(4) 0.114(3) 0.025(3) -0.006(3) 0.013(3)
F1 0.0631(14) 0.0619(15) 0.0475(11) -0.0073(10) -0.0053(10) -0.0048(11)
F2 0.0383(12) 0.0701(16) 0.0729(13) 0.0156(11) -0.0054(10) -0.0067(11)
F3 0.0428(12) 0.0635(15) 0.0696(13) 0.0156(11) 0.0041(10) -0.0062(11)
F4 0.0386(13) 0.0773(17) 0.0772(14) 0.0187(12) -0.0024(11) -0.0076(11)
F5 0.0466(12) 0.0675(16) 0.0816(14) 0.0256(12) 0.0014(11) -0.0075(11)
F6 0.148(2) 0.131(3) 0.0415(13) -0.0003(14) -0.0027(15) 0.059(2)
F7 0.207(3) 0.158(3) 0.0870(19) -0.0048(19) 0.076(2) 0.048(3)
F8 0.079(2) 0.156(3) 0.204(3) -0.046(3) 0.058(2) 0.0310(19)
F9 0.0716(19) 0.138(3) 0.178(3) -0.005(2) -0.0289(19) 0.0459(19)
F10 0.0865(17) 0.0926(19) 0.0652(15) 0.0148(13) -0.0209(13) 0.0194(14)
F11 0.0843(17) 0.093(2) 0.0518(13) -0.0185(12) 0.0066(12) -0.0221(14)
F12 0.0855(18) 0.0710(18) 0.1140(19) -0.0190(15) 0.0079(15) -0.0207(14)
F13 0.0821(17) 0.0810(19) 0.1174(19) 0.0290(15) 0.0181(15) -0.0169(14)
F14 0.111(2) 0.117(2) 0.0642(15) 0.0103(14) 0.0282(14) -0.0173(16)
F15 0.131(2) 0.0793(19) 0.0601(13) -0.0183(13) 0.0327(14) -0.0170(16)

loop_
_atom_type_symbol
_atom_type_description
_atom_type_scat_dispersion_real
_atom_type_scat_dispersion_imag
_atom_type_scat_source
C C 0.0033 0.0016 'International Tables Vol C Tables 4.2.6.8 and 6.1.1.4'
H H 0.0000 0.0000 'International Tables Vol C Tables 4.2.6.8 and 6.1.1.4'
B B 0.0013 0.0007 'International Tables Vol C Tables 4.2.6.8 and 6.1.1.4'
F F 0.0171 0.0103 'International Tables Vol C Tables 4.2.6.8 and 6.1.1.4'
P P 0.1023 0.0942 'International Tables Vol C Tables 4.2.6.8 and 6.1.1.4'

loop_
_geom_angle_atom_site_label_1
_geom_angle_atom_site_label_2
_geom_angle_atom_site_label_3
_geom_angle
_geom_angle_site_symmetry_1
_geom_angle_site_symmetry_3
_geom_angle_publ_flag
C4 P1 C19 107.28(18) . . ?
C4 P1 C23 115.36(16) . . ?
C19 P1 C23 118.59(17) . . ?
F1 B1 C13 110.2(3) . . ?
F1 B1 C7 106.0(3) . . ?
C13 B1 C7 108.3(3) . . ?
F1 B1 C1 106.0(3) . . ?
C13 B1 C1 113.2(3) . . ?
C7 B1 C1 112.8(3) . . ?
C6 C1 C2 113.1(3) . . ?
C6 C1 B1 126.6(3) . . ?
C2 C1 B1 120.3(3) . . ?
F2 C2 C3 116.3(3) . . ?
F2 C2 C1 118.8(3) . . ?
C3 C2 C1 124.9(3) . . ?
F3 C3 C2 119.2(3) . . ?
F3 C3 C4 119.2(3) . . ?
C2 C3 C4 121.5(3) . . ?
C5 C4 C3 114.9(3) . . ?
C5 C4 P1 123.6(3) . . ?
C3 C4 P1 121.1(3) . . ?
F4 C5 C4 119.2(3) . . ?
F4 C5 C6 118.0(3) . . ?
C4 C5 C6 122.8(3) . . ?
F5 C6 C1 121.3(3) . . ?
F5 C6 C5 115.9(3) . . ?
C1 C6 C5 122.8(3) . . ?
C12 C7 C8 113.7(3) . . ?
C12 C7 B1 118.9(3) . . ?
C8 C7 B1 127.4(3) . . ?
F6 C8 C9 116.8(4) . . ?
F6 C8 C7 121.0(4) . . ?
C9 C8 C7 122.2(4) . . ?
C10 C9 F7 120.5(5) . . ?
C10 C9 C8 120.6(4) . . ?
F7 C9 C8 118.9(5) . . ?
C9 C10 F8 121.9(5) . . ?
C9 C10 C11 119.4(4) . . ?
F8 C10 C11 118.6(5) . . ?
F9 C11 C10 121.4(5) . . ?
F9 C11 C12 119.6(5) . . ?
C10 C11 C12 119.0(4) . . ?
C7 C12 F10 119.8(3) . . ?
C7 C12 C11 125.0(4) . . ?
F10 C12 C11 115.1(4) . . ?
C14 C13 C18 113.1(3) . . ?
C14 C13 B1 122.8(3) . . ?
C18 C13 B1 124.1(4) . . ?
F11 C14 C15 116.0(3) . . ?
F11 C14 C13 118.7(3) . . ?
C15 C14 C13 125.2(3) . . ?
F12 C15 C16 119.9(4) . . ?
F12 C15 C14 121.2(4) . . ?
C16 C15 C14 118.9(4) . . ?
F13 C16 C15 120.8(4) . . ?
F13 C16 C17 119.7(4) . . ?
C15 C16 C17 119.5(4) . . ?
F14 C17 C16 120.3(4) . . ?
F14 C17 C18 119.6(4) . . ?
C16 C17 C18 120.1(4) . . ?
F15 C18 C17 116.2(3) . . ?
F15 C18 C13 120.6(4) . . ?
C17 C18 C13 123.2(4) . . ?
C20 C19 C22 108.3(4) . . ?
C20 C19 C21 112.1(3) . . ?
C22 C19 C21 109.5(3) . . ?
C20 C19 P1 110.6(3) . . ?
C22 C19 P1 105.9(3) . . ?
C21 C19 P1 110.3(3) . . ?
C24 C23 C26 110.6(3) . . ?
C24 C23 C25 109.8(3) . . ?
C26 C23 C25 108.7(3) . . ?
C24 C23 P1 114.1(3) . . ?
C26 C23 P1 106.1(3) . . ?
C25 C23 P1 107.3(2) . . ?

loop_
_geom_bond_atom_site_label_1
_geom_bond_atom_site_label_2
_geom_bond_distance
_geom_bond_site_symmetry_2
_geom_bond_publ_flag
P1 C4 1.810(4) . ?
P1 C19 1.842(4) . ?
P1 C23 1.856(4) . ?
B1 F1 1.441(4) . ?
B1 C13 1.639(5) . ?
B1 C7 1.655(5) . ?
B1 C1 1.657(5) . ?
C1 C6 1.387(4) . ?
C1 C2 1.391(5) . ?
C2 F2 1.361(4) . ?
C2 C3 1.371(4) . ?
C3 F3 1.353(4) . ?
C3 C4 1.389(4) . ?
C4 C5 1.383(5) . ?
C5 F4 1.358(4) . ?
C5 C6 1.392(5) . ?
C6 F5 1.338(4) . ?
C7 C12 1.356(5) . ?
C7 C8 1.400(5) . ?
C8 F6 1.347(4) . ?
C8 C9 1.393(6) . ?
C9 C10 1.336(6) . ?
C9 F7 1.344(5) . ?
C10 F8 1.342(5) . ?
C10 C11 1.363(6) . ?
C11 F9 1.360(5) . ?
C11 C12 1.377(5) . ?
C12 F10 1.375(4) . ?
C13 C14 1.382(5) . ?
C13 C18 1.396(5) . ?
C14 F11 1.356(4) . ?
C14 C15 1.374(5) . ?
C15 F12 1.349(4) . ?
C15 C16 1.362(5) . ?
C16 F13 1.351(4) . ?
C16 C17 1.362(5) . ?
C17 F14 1.360(4) . ?
C17 C18 1.385(5) . ?
C18 F15 1.359(4) . ?
C19 C20 1.546(6) . ?
C19 C22 1.552(5) . ?
C19 C21 1.559(5) . ?
C23 C24 1.539(5) . ?
C23 C26 1.546(6) . ?
C23 C25 1.560(5) . ?
